data_4068701
loop_
_publ_author_name
'Shima, Takanori'
'Sugimura, Yumi'
'Suzuki, Hiroharu'

_publ_section_title
;
 Heterometallic Trinuclear Polyhydrido Complexes Containing Ruthenium and
 a Group 9 Metal, [Cp*3Ru2M(\m3-H)(\m-H)3] (M = Ir or Rh; Cp* =
 \h5-C5Me5): Synthesis, Structure, and Site Selectivity in Reactions with
 Phosphines
;
_journal_issue 3
_journal_name_full Organometallics
_journal_page_first 871
_journal_paper_doi 10.1021/om8010432
_journal_volume 28
_journal_year 2009
_chemical_formula_sum 'C36 H64 Ir P Ru2'
_chemical_formula_weight 922.18
_chemical_name_systematic
; 
 ? 
;
_space_group_IT_number 14
_symmetry_cell_setting monoclinic
_symmetry_space_group_name_Hall '-P 2yn'
_symmetry_space_group_name_H-M 'P 1 21/n 1'
_atom_sites_solution_hydrogens geom
_atom_sites_solution_primary direct
_atom_sites_solution_secondary difmap
_audit_creation_method SHELXL-97
_cell_angle_alpha 90.00
_cell_angle_beta 94.49(3)
_cell_angle_gamma 90.00
_cell_formula_units_Z 4
_cell_length_a 11.085(2)
_cell_length_b 18.882(4)
_cell_length_c 18.078(4)
_cell_measurement_temperature 296(2)
_cell_volume 3772.2(14)
_computing_data_reduction 'teXsan: PROCESS (MSC)'
_computing_molecular_graphics 'ORTEX (P.McArdle, 1995)'
_computing_publication_material 'SHELXL-97/2 (Sheldrick,1997)'
_computing_structure_refinement 'SHELXL-97 (Sheldrick, 1997)'
_computing_structure_solution 'SHELXS-97 (Sheldrick, 1990)'
_diffrn_ambient_temperature 296(2)
_diffrn_measured_fraction_theta_full 0.997
_diffrn_measured_fraction_theta_max 0.997
_diffrn_measurement_device_type '4-circle diffractometer'
_diffrn_measurement_method 'scintillation counter'
_diffrn_radiation_monochromator graphite
_diffrn_radiation_source 'fine-focus sealed tube'
_diffrn_radiation_type MoK\a
_diffrn_radiation_wavelength 0.71069
_diffrn_reflns_av_R_equivalents 0.0254
_diffrn_reflns_av_sigmaI/netI 0.0422
_diffrn_reflns_limit_h_max 14
_diffrn_reflns_limit_h_min 0
_diffrn_reflns_limit_k_max 24
_diffrn_reflns_limit_k_min 0
_diffrn_reflns_limit_l_max 23
_diffrn_reflns_limit_l_min -23
_diffrn_reflns_number 9097
_diffrn_reflns_theta_full 27.51
_diffrn_reflns_theta_max 27.51
_diffrn_reflns_theta_min 2.50
_exptl_absorpt_coefficient_mu 4.373
_exptl_absorpt_correction_T_max 0.8110
_exptl_absorpt_correction_T_min 0.4750
_exptl_absorpt_correction_type psi-scan
_exptl_crystal_colour black
_exptl_crystal_density_diffrn 1.624
_exptl_crystal_density_method 'not measured'
_exptl_crystal_description plate
_exptl_crystal_F_000 1840
_exptl_crystal_size_max 0.20
_exptl_crystal_size_mid 0.20
_exptl_crystal_size_min 0.05
_refine_diff_density_max 3.137
_refine_diff_density_min -4.373
_refine_diff_density_rms 0.267
_refine_ls_extinction_method none
_refine_ls_goodness_of_fit_ref 1.016
_refine_ls_hydrogen_treatment mixed
_refine_ls_matrix_type full
_refine_ls_number_parameters 396
_refine_ls_number_reflns 8660
_refine_ls_number_restraints 12
_refine_ls_restrained_S_all 1.016
_refine_ls_R_factor_all 0.0924
_refine_ls_R_factor_gt 0.0669
_refine_ls_shift/su_max 0.841
_refine_ls_shift/su_mean 0.005
_refine_ls_structure_factor_coef Fsqd
_refine_ls_weighting_details 'calc w=1/[\s^2^(Fo^2^)+(0.1486P)^2^+0.0000P] where P=(Fo^2^+2Fc^2^)/3'
_refine_ls_weighting_scheme calc
_refine_ls_wR_factor_gt 0.1785
_refine_ls_wR_factor_ref 0.1971
_reflns_number_gt 6497
_reflns_number_total 8660
_reflns_threshold_expression >2sigma(I)
_cod_data_source_file om8010432_si_002.cif
_cod_data_source_block Ru2IrPEt3
_cod_depositor_comments
;
The following automatic conversions were performed:

'_symmetry_cell_setting' value 'Monoclinic' changed to 'monoclinic'
according to /home/saulius/struct/CIF-dictionaries/cif_core.dic
dictionary named 'cif_core.dic' version 2.4.2 from
2011-04-26.

'_exptl_absorpt_correction_type' value 'psi scan'
changed to 'psi-scan' according to
/home/saulius/struct/CIF-dictionaries/cif_core.dic dictionary named
'cif_core.dic' version 2.4.2 from 2011-04-26.

Automatic conversion script
Id: cif_fix_values 1715 2011-07-08 13:25:40Z adriana 
;
_cod_original_cell_volume 3772.3(13)
_cod_original_sg_symbol_H-M P2(1)/n
_cod_database_code 4068701

loop_
_symmetry_equiv_pos_as_xyz
'x, y, z'
'-x+1/2, y+1/2, -z+1/2'
'-x, -y, -z'
'x-1/2, -y-1/2, z-1/2'

loop_
_atom_site_label
_atom_site_type_symbol
_atom_site_fract_x
_atom_site_fract_y
_atom_site_fract_z
_atom_site_U_iso_or_equiv
_atom_site_adp_type
_atom_site_occupancy
_atom_site_symmetry_multiplicity
_atom_site_calc_flag
_atom_site_refinement_flags
_atom_site_disorder_assembly
_atom_site_disorder_group
H4 H -0.032(3) 0.265(2) 0.366(3) 0.000(12) Uiso 1 1 d D . .
H3 H 0.139(8) 0.223(3) 0.354(5) 0.07(3) Uiso 1 1 d D . .
Ir1 Ir 0.09386(4) 0.14320(2) 0.33002(3) 0.03871(19) Uani 0.410(2) 1 d PD A 1
Ir1A Ir -0.12190(3) 0.19803(2) 0.35254(2) 0.03590(17) Uani 0.590(2) 1 d P A 2
Ru1 Ru -0.12190(3) 0.19803(2) 0.35254(2) 0.03590(17) Uani 0.410(2) 1 d PD A 1
Ru1A Ru 0.09386(4) 0.14320(2) 0.33002(3) 0.03871(19) Uani 0.590(2) 1 d P A 2
Ru2 Ru 0.09427(5) 0.27786(3) 0.41619(3) 0.03322(17) Uani 1 1 d D . .
P1 P 0.1087(2) 0.35501(12) 0.32112(13) 0.0449(5) Uani 1 1 d . A .
C1 C 0.0477(12) 0.3272(6) 0.2295(5) 0.064(3) Uani 1 1 d . . .
H1A H 0.0928 0.2857 0.2162 0.077 Uiso 1 1 calc R A .
H1B H -0.0350 0.3121 0.2339 0.077 Uiso 1 1 calc R . .
C2 C 0.0461(16) 0.3787(8) 0.1637(7) 0.092(4) Uani 1 1 d . A .
H2A H 0.0247 0.4252 0.1797 0.139 Uiso 1 1 calc R . .
H2B H -0.0123 0.3630 0.1252 0.139 Uiso 1 1 calc R . .
H2C H 0.1248 0.3801 0.1450 0.139 Uiso 1 1 calc R . .
C3 C 0.0355(12) 0.4429(5) 0.3312(7) 0.068(3) Uani 1 1 d . . .
H3A H 0.0700 0.4650 0.3765 0.082 Uiso 1 1 calc R A .
H3B H 0.0542 0.4727 0.2900 0.082 Uiso 1 1 calc R . .
C4 C -0.0982(13) 0.4396(7) 0.3337(8) 0.085(4) Uani 1 1 d . A .
H4A H -0.1348 0.4283 0.2852 0.128 Uiso 1 1 calc R . .
H4B H -0.1276 0.4847 0.3491 0.128 Uiso 1 1 calc R . .
H4C H -0.1185 0.4038 0.3683 0.128 Uiso 1 1 calc R . .
C5 C 0.2606(11) 0.3864(6) 0.3023(7) 0.071(3) Uani 1 1 d . . .
H5A H 0.2529 0.4212 0.2627 0.085 Uiso 1 1 calc R A .
H5B H 0.2975 0.4096 0.3463 0.085 Uiso 1 1 calc R . .
C6 C 0.3421(13) 0.3275(9) 0.2803(12) 0.110(6) Uani 1 1 d . A .
H6A H 0.3484 0.2922 0.3186 0.165 Uiso 1 1 calc R . .
H6B H 0.4210 0.3462 0.2734 0.165 Uiso 1 1 calc R . .
H6C H 0.3090 0.3065 0.2348 0.165 Uiso 1 1 calc R . .
C7 C -0.2914(8) 0.1747(7) 0.4048(5) 0.056(2) Uani 1 1 d . . .
C8 C -0.2769(8) 0.1267(6) 0.3426(7) 0.058(3) Uani 1 1 d . A .
C9 C -0.2782(8) 0.1693(7) 0.2794(5) 0.055(3) Uani 1 1 d . . .
C10 C -0.2902(8) 0.2448(7) 0.2988(5) 0.060(3) Uani 1 1 d . A .
C11 C -0.2998(7) 0.2445(6) 0.3781(5) 0.054(2) Uani 1 1 d . A .
C12 C -0.3158(10) 0.1516(8) 0.4825(6) 0.074(4) Uani 1 1 d . A .
H12A H -0.3145 0.1922 0.5145 0.111 Uiso 1 1 calc R . .
H12B H -0.2546 0.1186 0.5007 0.111 Uiso 1 1 calc R . .
H12C H -0.3937 0.1293 0.4814 0.111 Uiso 1 1 calc R . .
C13 C -0.2820(12) 0.0483(7) 0.3490(9) 0.087(4) Uani 1 1 d . . .
H13A H -0.3595 0.0317 0.3286 0.130 Uiso 1 1 calc R A .
H13B H -0.2704 0.0349 0.4003 0.130 Uiso 1 1 calc R . .
H13C H -0.2195 0.0276 0.3221 0.130 Uiso 1 1 calc R . .
C14 C -0.2781(12) 0.1428(9) 0.2000(6) 0.086(4) Uani 1 1 d . A .
H14A H -0.3076 0.0950 0.1972 0.129 Uiso 1 1 calc R . .
H14B H -0.1972 0.1443 0.1846 0.129 Uiso 1 1 calc R . .
H14C H -0.3296 0.1725 0.1680 0.129 Uiso 1 1 calc R . .
C15 C -0.3105(11) 0.3004(7) 0.2428(7) 0.074(4) Uani 1 1 d . . .
H15A H -0.3046 0.3460 0.2664 0.112 Uiso 1 1 calc R A .
H15B H -0.3896 0.2949 0.2178 0.112 Uiso 1 1 calc R . .
H15C H -0.2505 0.2968 0.2074 0.112 Uiso 1 1 calc R . .
C16 C -0.3268(11) 0.3106(7) 0.4211(8) 0.074(3) Uani 1 1 d . . .
H16A H -0.2928 0.3510 0.3981 0.111 Uiso 1 1 calc R A .
H16B H -0.2920 0.3063 0.4712 0.111 Uiso 1 1 calc R . .
H16C H -0.4128 0.3165 0.4212 0.111 Uiso 1 1 calc R . .
C17 C 0.2427(9) 0.0664(5) 0.3518(7) 0.060(3) Uani 1 1 d . . .
C18 C 0.1312(10) 0.0310(5) 0.3348(7) 0.061(3) Uani 1 1 d . A .
C19 C 0.0884(10) 0.0498(6) 0.2605(8) 0.068(3) Uani 1 1 d . . .
C20 C 0.1756(12) 0.0988(7) 0.2357(6) 0.072(3) Uani 1 1 d . A .
C21 C 0.2680(10) 0.1054(6) 0.2888(7) 0.065(3) Uani 1 1 d . A .
C22 C 0.3288(14) 0.0501(8) 0.4181(10) 0.108(6) Uani 1 1 d . A .
H22A H 0.3879 0.0163 0.4045 0.162 Uiso 1 1 calc R . .
H22B H 0.2847 0.0308 0.4570 0.162 Uiso 1 1 calc R . .
H22C H 0.3689 0.0928 0.4352 0.162 Uiso 1 1 calc R . .
C23 C 0.0736(18) -0.0208(7) 0.3857(13) 0.130(8) Uani 1 1 d . . .
H23A H 0.1122 -0.0168 0.4349 0.195 Uiso 1 1 calc R A .
H23B H 0.0830 -0.0682 0.3677 0.195 Uiso 1 1 calc R . .
H23C H -0.0110 -0.0102 0.3866 0.195 Uiso 1 1 calc R . .
C24 C -0.0148(15) 0.0181(10) 0.2152(12) 0.136(9) Uani 1 1 d . A .
H24A H -0.0602 0.0549 0.1890 0.204 Uiso 1 1 calc R . .
H24B H -0.0661 -0.0065 0.2470 0.204 Uiso 1 1 calc R . .
H24C H 0.0150 -0.0145 0.1802 0.204 Uiso 1 1 calc R . .
C25 C 0.179(2) 0.1311(11) 0.1590(9) 0.155(10) Uani 1 1 d . . .
H25A H 0.1026 0.1240 0.1314 0.232 Uiso 1 1 calc R A .
H25B H 0.2419 0.1088 0.1336 0.232 Uiso 1 1 calc R . .
H25C H 0.1954 0.1809 0.1636 0.232 Uiso 1 1 calc R . .
C26 C 0.3854(13) 0.1464(9) 0.2808(13) 0.120(7) Uani 1 1 d . . .
H26A H 0.4044 0.1744 0.3245 0.181 Uiso 1 1 calc R A .
H26B H 0.3754 0.1769 0.2382 0.181 Uiso 1 1 calc R . .
H26C H 0.4501 0.1136 0.2745 0.181 Uiso 1 1 calc R . .
C27 C 0.2446(8) 0.2739(6) 0.5056(5) 0.055(2) Uani 1 1 d . A .
C28 C 0.1532(8) 0.2255(5) 0.5255(5) 0.047(2) Uani 1 1 d . A .
C29 C 0.0478(8) 0.2650(5) 0.5347(4) 0.0417(18) Uani 1 1 d . A .
C30 C 0.0682(9) 0.3363(5) 0.5205(5) 0.048(2) Uani 1 1 d . A .
C31 C 0.1909(10) 0.3432(5) 0.5021(5) 0.056(2) Uani 1 1 d . A .
C32 C 0.3753(10) 0.2565(10) 0.4997(8) 0.096(5) Uani 1 1 d . . .
H32A H 0.4097 0.2897 0.4670 0.144 Uiso 1 1 calc R A .
H32B H 0.3822 0.2095 0.4803 0.144 Uiso 1 1 calc R . .
H32C H 0.4179 0.2592 0.5479 0.144 Uiso 1 1 calc R . .
C33 C 0.1706(12) 0.1486(5) 0.5430(6) 0.063(3) Uani 1 1 d . . .
H33A H 0.1476 0.1393 0.5921 0.094 Uiso 1 1 calc R A .
H33B H 0.2541 0.1362 0.5401 0.094 Uiso 1 1 calc R . .
H33C H 0.1213 0.1208 0.5079 0.094 Uiso 1 1 calc R . .
C34 C -0.0653(10) 0.2359(7) 0.5639(6) 0.063(3) Uani 1 1 d . . .
H34A H -0.0823 0.1900 0.5426 0.095 Uiso 1 1 calc R A .
H34B H -0.1318 0.2672 0.5508 0.095 Uiso 1 1 calc R . .
H34C H -0.0540 0.2318 0.6169 0.095 Uiso 1 1 calc R . .
C35 C -0.0155(12) 0.3970(6) 0.5344(6) 0.071(3) Uani 1 1 d . . .
H35A H -0.0955 0.3862 0.5132 0.107 Uiso 1 1 calc R A .
H35B H 0.0131 0.4393 0.5119 0.107 Uiso 1 1 calc R . .
H35C H -0.0173 0.4042 0.5868 0.107 Uiso 1 1 calc R . .
C36 C 0.2612(14) 0.4116(7) 0.4983(7) 0.090(5) Uani 1 1 d . . .
H36A H 0.2806 0.4293 0.5475 0.135 Uiso 1 1 calc R A .
H36B H 0.2131 0.4459 0.4700 0.135 Uiso 1 1 calc R . .
H36C H 0.3345 0.4030 0.4748 0.135 Uiso 1 1 calc R . .
H2 H -0.008(2) 0.204(2) 0.297(3) 0.000(13) Uiso 1 1 d D . .
H1 H -0.019(2) 0.139(2) 0.387(3) 0.000(12) Uiso 1 1 d D . .

loop_
_atom_site_aniso_label
_atom_site_aniso_U_11
_atom_site_aniso_U_22
_atom_site_aniso_U_33
_atom_site_aniso_U_23
_atom_site_aniso_U_13
_atom_site_aniso_U_12
Ir1 0.0382(3) 0.0373(3) 0.0413(3) -0.00082(17) 0.00753(19) 0.00255(18)
Ir1A 0.0250(2) 0.0510(3) 0.0313(2) 0.00371(15) -0.00016(14) -0.00338(15)
Ru1 0.0250(2) 0.0510(3) 0.0313(2) 0.00371(15) -0.00016(14) -0.00338(15)
Ru1A 0.0382(3) 0.0373(3) 0.0413(3) -0.00082(17) 0.00753(19) 0.00255(18)
Ru2 0.0287(3) 0.0370(3) 0.0339(3) 0.0000(2) 0.0018(2) -0.0019(2)
P1 0.0504(13) 0.0426(12) 0.0427(12) 0.0046(9) 0.0099(10) -0.0062(9)
C1 0.086(8) 0.065(6) 0.040(5) 0.012(5) 0.003(5) -0.010(6)
C2 0.144(14) 0.087(9) 0.046(6) 0.013(6) 0.005(7) -0.010(9)
C3 0.092(9) 0.045(5) 0.067(7) 0.012(5) 0.009(6) 0.008(6)
C4 0.092(10) 0.061(7) 0.100(10) -0.009(7) -0.010(8) 0.031(7)
C5 0.075(7) 0.063(6) 0.078(8) -0.003(6) 0.026(6) -0.029(6)
C6 0.063(8) 0.098(11) 0.173(18) 0.006(11) 0.039(10) -0.013(8)
C7 0.027(4) 0.096(8) 0.043(5) 0.013(5) -0.001(3) -0.012(5)
C8 0.029(4) 0.063(6) 0.081(7) 0.011(5) -0.009(4) -0.015(4)
C9 0.033(4) 0.102(8) 0.028(4) -0.004(4) -0.006(3) -0.015(5)
C10 0.030(4) 0.104(8) 0.046(5) 0.038(5) -0.001(4) 0.011(5)
C11 0.023(4) 0.086(7) 0.053(5) -0.005(5) 0.010(3) 0.001(4)
C12 0.042(5) 0.132(11) 0.049(6) 0.016(6) 0.014(4) -0.025(6)
C13 0.060(7) 0.091(9) 0.110(11) -0.001(8) 0.011(7) -0.033(7)
C14 0.059(7) 0.147(13) 0.048(6) -0.022(7) -0.014(5) -0.006(7)
C15 0.049(6) 0.110(10) 0.063(7) 0.031(6) -0.003(5) 0.017(6)
C16 0.048(6) 0.096(9) 0.079(8) -0.007(6) 0.013(6) 0.011(6)
C17 0.047(5) 0.053(5) 0.081(7) -0.006(5) 0.005(5) 0.019(4)
C18 0.061(6) 0.052(6) 0.073(7) 0.004(5) 0.023(5) 0.011(5)
C19 0.046(5) 0.063(6) 0.094(8) -0.039(6) -0.003(5) 0.010(5)
C20 0.084(8) 0.079(8) 0.055(6) -0.011(5) 0.020(6) 0.025(7)
C21 0.053(6) 0.052(6) 0.093(8) -0.015(5) 0.020(6) 0.009(5)
C22 0.102(11) 0.084(9) 0.129(13) -0.030(9) -0.042(10) 0.052(9)
C23 0.136(14) 0.042(6) 0.22(2) 0.045(9) 0.095(15) 0.021(8)
C24 0.085(10) 0.123(14) 0.19(2) -0.099(14) -0.046(12) 0.018(10)
C25 0.25(3) 0.152(17) 0.074(10) 0.005(10) 0.066(14) 0.085(18)
C26 0.069(9) 0.100(11) 0.20(2) -0.007(12) 0.069(12) 0.002(8)
C27 0.034(4) 0.081(7) 0.047(5) 0.008(5) -0.009(4) 0.000(4)
C28 0.044(5) 0.052(5) 0.045(5) 0.005(4) -0.004(4) 0.004(4)
C29 0.045(4) 0.052(5) 0.027(4) -0.004(3) -0.003(3) 0.000(4)
C30 0.048(5) 0.051(5) 0.042(4) -0.012(4) -0.009(4) 0.002(4)
C31 0.068(6) 0.058(6) 0.039(5) -0.011(4) -0.010(4) -0.012(5)
C32 0.035(5) 0.170(16) 0.082(9) -0.006(9) 0.000(6) 0.005(8)
C33 0.083(8) 0.057(6) 0.046(5) 0.003(4) -0.006(5) 0.014(5)
C34 0.050(5) 0.099(8) 0.042(5) 0.002(5) 0.016(4) -0.009(6)
C35 0.098(9) 0.062(6) 0.053(6) -0.018(5) 0.001(6) 0.025(6)
C36 0.116(12) 0.079(8) 0.070(8) -0.003(6) -0.020(8) -0.048(8)

loop_
_atom_type_symbol
_atom_type_description
_atom_type_scat_dispersion_real
_atom_type_scat_dispersion_imag
_atom_type_scat_source
C C 0.0033 0.0016 'International Tables Vol C Tables 4.2.6.8 and 6.1.1.4'
H H 0.0000 0.0000 'International Tables Vol C Tables 4.2.6.8 and 6.1.1.4'
P P 0.1023 0.0942 'International Tables Vol C Tables 4.2.6.8 and 6.1.1.4'
Ru Ru -1.2594 0.8363 'International Tables Vol C Tables 4.2.6.8 and 6.1.1.4'
Ir Ir -1.4442 7.9887 'International Tables Vol C Tables 4.2.6.8 and 6.1.1.4'

loop_
_geom_angle_atom_site_label_1
_geom_angle_atom_site_label_2
_geom_angle_atom_site_label_3
_geom_angle
C18 Ir1 C20 63.9(4)
C18 Ir1 C19 38.7(5)
C20 Ir1 C19 38.7(5)
C18 Ir1 C17 37.9(4)
C20 Ir1 C17 62.1(5)
C19 Ir1 C17 63.6(4)
C18 Ir1 C21 62.2(4)
C20 Ir1 C21 35.8(5)
C19 Ir1 C21 62.2(4)
C17 Ir1 C21 36.8(4)
C18 Ir1 Ru2 145.4(3)
C20 Ir1 Ru2 139.4(4)
C19 Ir1 Ru2 175.8(4)
C17 Ir1 Ru2 119.8(3)
C21 Ir1 Ru2 118.6(3)
C9 Ir1A C8 37.5(4)
C9 Ir1A C7 63.0(3)
C8 Ir1A C7 38.9(4)
C9 Ir1A C10 39.4(5)
C8 Ir1A C10 65.1(4)
C7 Ir1A C10 63.4(3)
C9 Ir1A C11 63.2(4)
C8 Ir1A C11 63.7(4)
C7 Ir1A C11 36.7(4)
C10 Ir1A C11 37.8(4)
C9 Ir1A Ru2 160.4(3)
C8 Ir1A Ru2 161.4(3)
C7 Ir1A Ru2 128.2(3)
C10 Ir1A Ru2 126.2(3)
C11 Ir1A Ru2 114.6(3)
C31 Ru2 C30 37.8(4)
C31 Ru2 C27 37.9(4)
C30 Ru2 C27 62.7(4)
C31 Ru2 C29 61.5(4)
C30 Ru2 C29 36.2(3)
C27 Ru2 C29 61.4(3)
C31 Ru2 C28 62.3(4)
C30 Ru2 C28 61.5(3)
C27 Ru2 C28 37.2(4)
C29 Ru2 C28 36.3(3)
C31 Ru2 P1 96.6(3)
C30 Ru2 P1 110.2(3)
C27 Ru2 P1 118.5(3)
C29 Ru2 P1 145.5(2)
C28 Ru2 P1 155.6(3)
C31 Ru2 Ir1 146.0(3)
C30 Ru2 Ir1 150.7(3)
C27 Ru2 Ir1 108.7(3)
C29 Ru2 Ir1 114.4(2)
C28 Ru2 Ir1 94.2(2)
P1 Ru2 Ir1 98.58(7)
C31 Ru2 Ir1A 152.7(3)
C30 Ru2 Ir1A 115.1(2)
C27 Ru2 Ir1A 142.6(3)
C29 Ru2 Ir1A 94.3(2)
C28 Ru2 Ir1A 106.5(2)
P1 Ru2 Ir1A 97.73(7)
Ir1 Ru2 Ir1A 53.100(19)
C1 P1 C5 101.8(6)
C1 P1 C3 102.3(6)
C5 P1 C3 98.2(6)
C1 P1 Ru2 117.5(3)
C5 P1 Ru2 117.8(4)
C3 P1 Ru2 116.1(4)
C2 C1 P1 120.3(9)
C4 C3 P1 114.2(8)
C6 C5 P1 112.8(8)
C11 C7 C8 108.9(8)
C11 C7 C12 125.4(11)
C8 C7 C12 124.9(11)
C11 C7 Ir1A 72.6(5)
C8 C7 Ir1A 69.3(5)
C12 C7 Ir1A 132.2(7)
C9 C8 C7 106.2(9)
C9 C8 C13 129.6(12)
C7 C8 C13 123.4(11)
C9 C8 Ir1A 70.7(5)
C7 C8 Ir1A 71.8(5)
C13 C8 Ir1A 130.1(8)
C8 C9 C10 110.8(8)
C8 C9 C14 125.7(12)
C10 C9 C14 123.3(10)
C8 C9 Ir1A 71.8(5)
C10 C9 Ir1A 72.3(5)
C14 C9 Ir1A 126.9(7)
C11 C10 C15 132.1(12)
C11 C10 C9 104.3(8)
C15 C10 C9 122.6(10)
C11 C10 Ir1A 71.8(5)
C15 C10 Ir1A 131.8(7)
C9 C10 Ir1A 68.4(5)
C7 C11 C10 109.8(9)
C7 C11 C16 127.4(10)
C10 C11 C16 122.6(11)
C7 C11 Ir1A 70.6(5)
C10 C11 Ir1A 70.3(5)
C16 C11 Ir1A 129.9(7)
C21 C17 C18 107.3(10)
C21 C17 C22 126.8(13)
C18 C17 C22 124.4(12)
C21 C17 Ir1 72.8(6)
C18 C17 Ir1 69.2(6)
C22 C17 Ir1 134.0(8)
C17 C18 C19 107.7(10)
C17 C18 C23 125.0(14)
C19 C18 C23 127.2(14)
C17 C18 Ir1 73.0(6)
C19 C18 Ir1 70.8(6)
C23 C18 Ir1 124.6(8)
C18 C19 C20 105.7(10)
C18 C19 C24 127.0(15)
C20 C19 C24 126.7(15)
C18 C19 Ir1 70.5(6)
C20 C19 Ir1 70.6(6)
C24 C19 Ir1 129.5(8)
C21 C20 C19 109.2(11)
C21 C20 C25 122.6(16)
C19 C20 C25 127.6(16)
C21 C20 Ir1 75.2(6)
C19 C20 Ir1 70.7(6)
C25 C20 Ir1 127.4(10)
C20 C21 C17 109.8(11)
C20 C21 C26 125.5(14)
C17 C21 C26 124.6(14)
C20 C21 Ir1 69.0(6)
C17 C21 Ir1 70.5(6)
C26 C21 Ir1 129.2(8)
C28 C27 C31 107.1(9)
C28 C27 C32 125.9(11)
C31 C27 C32 126.6(11)
C28 C27 Ru2 72.5(5)
C31 C27 Ru2 69.8(5)
C32 C27 Ru2 128.9(8)
C29 C28 C27 107.6(8)
C29 C28 C33 125.8(9)
C27 C28 C33 126.2(9)
C29 C28 Ru2 71.7(5)
C27 C28 Ru2 70.3(5)
C33 C28 Ru2 129.3(7)
C30 C29 C28 110.0(8)
C30 C29 C34 124.9(9)
C28 C29 C34 124.8(9)
C30 C29 Ru2 70.6(5)
C28 C29 Ru2 72.0(5)
C34 C29 Ru2 129.2(6)
C29 C30 C31 107.6(8)
C29 C30 C35 126.4(10)
C31 C30 C35 125.3(10)
C29 C30 Ru2 73.1(5)
C31 C30 Ru2 70.1(5)
C35 C30 Ru2 129.9(7)
C30 C31 C27 107.7(9)
C30 C31 C36 126.2(11)
C27 C31 C36 124.5(11)
C30 C31 Ru2 72.1(5)
C27 C31 Ru2 72.3(5)
C36 C31 Ru2 132.2(8)

loop_
_geom_bond_atom_site_label_1
_geom_bond_atom_site_label_2
_geom_bond_distance
Ir1 C18 2.160(10)
Ir1 C20 2.162(10)
Ir1 C19 2.163(10)
Ir1 C17 2.209(9)
Ir1 C21 2.239(10)
Ir1 Ru2 2.9816(9)
Ir1A C9 2.165(8)
Ir1A C8 2.179(9)
Ir1A C7 2.213(9)
Ir1A C10 2.218(8)
Ir1A C11 2.239(8)
Ir1A Ru2 2.9844(9)
Ru2 C31 2.196(9)
Ru2 C30 2.223(9)
Ru2 C27 2.230(9)
Ru2 C29 2.255(8)
Ru2 C28 2.259(9)
Ru2 P1 2.268(2)
P1 C1 1.817(11)
P1 C5 1.842(11)
P1 C3 1.862(11)
C1 C2 1.534(14)
C3 C4 1.487(18)
C5 C6 1.51(2)
C7 C11 1.403(16)
C7 C8 1.463(16)
C7 C12 1.514(13)
C8 C9 1.397(14)
C8 C13 1.487(17)
C9 C10 1.477(17)
C9 C14 1.520(14)
C10 C11 1.445(13)
C10 C15 1.464(14)
C11 C16 1.514(16)
C17 C21 1.403(17)
C17 C18 1.418(16)
C17 C22 1.505(17)
C18 C19 1.433(17)
C18 C23 1.517(17)
C19 C20 1.435(19)
C19 C24 1.480(16)
C20 C21 1.353(17)
C20 C25 1.52(2)
C21 C26 1.531(18)
C27 C28 1.430(14)
C27 C31 1.437(15)
C27 C32 1.498(14)
C28 C29 1.407(13)
C28 C33 1.496(13)
C29 C30 1.393(13)
C29 C34 1.502(13)
C30 C31 1.430(15)
C30 C35 1.508(14)
C31 C36 1.512(15)
